data_4500297
loop_
_publ_author_name
'Lin, Jingxiang'
'L\"u, Jian'
'Cao, Minna'
'Cao, Rong'

_publ_section_title
;
 Effects of Cocrystalline Subunits on the Supramolecular Chemistry of
 Me10Q[5]: From Simple Inorganic Anions to Cluster Anions
;
_journal_issue 3
_journal_name_full 'Crystal Growth &amp; Design'
_journal_page_first 778
_journal_paper_doi 10.1021/cg101355d
_journal_volume 11
_journal_year 2011
_chemical_formula_sum 'C40 H62 K2 Mo8 N20 Na2 O42'
_chemical_formula_weight 2386.7
_chemical_name_systematic
; 
 ? 
;
_space_group_IT_number 15
_symmetry_cell_setting monoclinic
_symmetry_space_group_name_Hall '-C 2yc'
_symmetry_space_group_name_H-M 'C 1 2/c 1'
_atom_sites_solution_hydrogens geom
_atom_sites_solution_primary direct
_atom_sites_solution_secondary difmap
_audit_creation_method SHELXL-97
_cell_angle_alpha 90.00
_cell_angle_beta 101.700(4)
_cell_angle_gamma 90.00
_cell_formula_units_Z 4
_cell_length_a 17.271(3)
_cell_length_b 14.611(3)
_cell_length_c 28.685(6)
_cell_measurement_temperature 293(2)
_cell_volume 7088(2)
_computing_structure_refinement 'SHELXL-97 (Sheldrick, 1997)'
_computing_structure_solution 'SHELXS-97 (Sheldrick, 1990)'
_diffrn_ambient_temperature 293(2)
_diffrn_measured_fraction_theta_full 0.995
_diffrn_measured_fraction_theta_max 0.995
_diffrn_radiation_monochromator graphite
_diffrn_radiation_source 'fine-focus sealed tube'
_diffrn_radiation_type MoK\a
_diffrn_radiation_wavelength 0.71073
_diffrn_reflns_av_R_equivalents 0.0445
_diffrn_reflns_av_sigmaI/netI 0.0455
_diffrn_reflns_limit_h_max 22
_diffrn_reflns_limit_h_min -22
_diffrn_reflns_limit_k_max 18
_diffrn_reflns_limit_k_min -18
_diffrn_reflns_limit_l_max 37
_diffrn_reflns_limit_l_min -37
_diffrn_reflns_number 30245
_diffrn_reflns_theta_full 27.47
_diffrn_reflns_theta_max 27.47
_diffrn_reflns_theta_min 2.07
_exptl_absorpt_coefficient_mu 1.611
_exptl_absorpt_correction_T_max 0.569
_exptl_absorpt_correction_T_min 0.426
_exptl_absorpt_correction_type multi-scan
_exptl_crystal_colour colorless
_exptl_crystal_density_diffrn 2.225
_exptl_crystal_density_method 'not measured'
_exptl_crystal_description prism
_exptl_crystal_F_000 8084
_exptl_crystal_size_max 0.20
_exptl_crystal_size_mid 0.14
_exptl_crystal_size_min 0.11
_refine_diff_density_max 2.756
_refine_diff_density_min -2.165
_refine_diff_density_rms 0.386
_refine_ls_extinction_method none
_refine_ls_goodness_of_fit_ref 1.168
_refine_ls_hydrogen_treatment constr
_refine_ls_matrix_type full
_refine_ls_number_parameters 514
_refine_ls_number_reflns 8081
_refine_ls_number_restraints 0
_refine_ls_restrained_S_all 1.168
_refine_ls_R_factor_all 0.0835
_refine_ls_R_factor_gt 0.0692
_refine_ls_shift/su_max 0.000
_refine_ls_shift/su_mean 0.000
_refine_ls_structure_factor_coef Fsqd
_refine_ls_weighting_details 'calc w=1/[\s^2^(Fo^2^)+(0.1237P)^2^+50.9505P] where P=(Fo^2^+2Fc^2^)/3'
_refine_ls_weighting_scheme calc
_refine_ls_wR_factor_gt 0.2000
_refine_ls_wR_factor_ref 0.2314
_reflns_number_gt 7334
_reflns_number_total 8081
_reflns_threshold_expression >2sigma(I)
_cod_data_source_file cg101355d_si_005.cif
_cod_data_source_block c
_cod_original_sg_symbol_H-M C2/c
_cod_database_code 4500297

loop_
_symmetry_equiv_pos_as_xyz
'x, y, z'
'-x, y, -z+1/2'
'x+1/2, y+1/2, z'
'-x+1/2, y+1/2, -z+1/2'
'-x, -y, -z'
'x, -y, z-1/2'
'-x+1/2, -y+1/2, -z'
'x+1/2, -y+1/2, z-1/2'

loop_
_atom_site_label
_atom_site_type_symbol
_atom_site_fract_x
_atom_site_fract_y
_atom_site_fract_z
_atom_site_U_iso_or_equiv
_atom_site_adp_type
_atom_site_occupancy
_atom_site_symmetry_multiplicity
_atom_site_calc_flag
_atom_site_refinement_flags
Mo1 Mo 0.07340(3) 0.51371(4) 0.056631(19) 0.02685(18) Uani 1 1 d .
Mo2 Mo 0.03741(5) 0.27415(6) -0.00063(3) 0.0494(2) Uani 1 1 d .
Mo3 Mo -0.13949(4) 0.57434(6) 0.05522(3) 0.0446(2) Uani 1 1 d .
Mo4 Mo -0.10330(4) 0.35062(6) 0.05385(2) 0.0407(2) Uani 1 1 d .
O1 O -0.0597(3) -0.0811(4) 0.1075(2) 0.0375(12) Uani 1 1 d .
O3 O -0.0915(3) 0.1161(4) 0.13430(19) 0.0384(12) Uani 1 1 d .
O4 O -0.1468(3) -0.2071(4) 0.17388(19) 0.0400(13) Uani 1 1 d .
N5 N -0.0166(3) 0.2112(4) 0.1907(2) 0.0277(12) Uani 1 1 d .
O6 O -0.0238(3) 0.4875(4) 0.0652(2) 0.0448(14) Uani 1 1 d .
O7 O 0.1968(3) 0.1154(4) 0.28959(17) 0.0321(11) Uani 1 1 d .
O8 O -0.0007(4) 0.3001(4) 0.05471(19) 0.0418(13) Uani 1 1 d .
N10 N 0.0445(3) -0.1729(4) 0.1433(2) 0.0287(12) Uani 1 1 d .
C11 C 0.0517(4) 0.0610(5) 0.1075(2) 0.0302(14) Uani 1 1 d .
H11A H 0.0018 0.0595 0.0834 0.036 Uiso 1 1 calc R
H11B H 0.0941 0.0820 0.0914 0.036 Uiso 1 1 calc R
C12 C -0.0274(4) 0.1484(5) 0.1543(2) 0.0287(14) Uani 1 1 d .
C13 C 0.0114(4) -0.0937(5) 0.1242(2) 0.0247(13) Uani 1 1 d .
O14 O 0.2332(4) -0.0855(4) 0.26504(18) 0.0383(12) Uani 1 1 d .
N15 N -0.0202(4) -0.2674(4) 0.1927(2) 0.0296(12) Uani 1 1 d .
N16 N 0.1858(4) -0.0307(4) 0.1890(2) 0.0309(12) Uani 1 1 d .
N17 N 0.1611(3) 0.1265(4) 0.20752(19) 0.0279(12) Uani 1 1 d .
N18 N -0.0970(4) -0.2763(4) 0.2461(2) 0.0324(13) Uani 1 1 d .
C19 C 0.2182(4) 0.0593(5) 0.1985(3) 0.0306(14) Uani 1 1 d .
H19A H 0.2402 0.0797 0.1710 0.037 Uiso 1 1 calc R
H19B H 0.2623 0.0564 0.2266 0.037 Uiso 1 1 calc R
N20 N 0.0435(4) 0.1270(4) 0.1443(2) 0.0296(12) Uani 1 1 d .
N21 N 0.0697(3) -0.0298(4) 0.1250(2) 0.0284(12) Uani 1 1 d .
C22 C -0.0935(5) -0.2457(5) 0.2016(3) 0.0327(15) Uani 1 1 d .
N23 N 0.1023(4) 0.2166(4) 0.2518(2) 0.0301(12) Uani 1 1 d .
O24 O -0.1046(4) 0.3483(6) 0.1123(3) 0.069(2) Uani 1 1 d .
N25 N 0.1625(4) -0.1756(5) 0.2053(2) 0.0337(13) Uani 1 1 d .
C26 C 0.0644(4) 0.2436(5) 0.2032(2) 0.0275(13) Uani 1 1 d .
C27 C 0.1087(4) 0.1810(5) 0.1722(2) 0.0275(14) Uani 1 1 d .
C29 C 0.1559(4) 0.1488(5) 0.2530(2) 0.0261(13) Uani 1 1 d .
O30 O 0.0646(4) 0.3312(5) -0.0542(2) 0.0533(17) Uani 1 1 d .
C32 C 0.1971(4) -0.0964(5) 0.2245(3) 0.0310(15) Uani 1 1 d .
O33 O 0.1064(3) 0.4235(4) 0.0248(2) 0.0401(13) Uani 1 1 d .
O34 O 0.1364(3) 0.5263(4) 0.11118(19) 0.0421(13) Uani 1 1 d .
O35 O -0.2270(4) 0.6252(6) 0.0308(3) 0.071(2) Uani 1 1 d .
C36 C -0.0849(4) 0.2529(5) 0.2050(2) 0.0289(14) Uani 1 1 d .
H36A H -0.0755 0.3195 0.2090 0.035 Uiso 1 1 calc R
H36B H -0.1318 0.2442 0.1791 0.035 Uiso 1 1 calc R
O39 O 0.0708(4) 0.6171(4) 0.0229(2) 0.0468(14) Uani 1 1 d .
C40 C -0.0031(4) -0.2525(5) 0.1458(2) 0.0319(15) Uani 1 1 d .
H40A H 0.0246 -0.3069 0.1368 0.038 Uiso 1 1 calc R
H40B H -0.0536 -0.2462 0.1225 0.038 Uiso 1 1 calc R
C41 C 0.1484(4) -0.0679(6) 0.1422(2) 0.0325(16) Uani 1 1 d .
C45 C 0.1558(5) 0.2321(7) 0.1404(3) 0.044(2) Uani 1 1 d .
H45A H 0.1983 0.2673 0.1603 0.066 Uiso 1 1 calc R
H45B H 0.1206 0.2737 0.1192 0.066 Uiso 1 1 calc R
H45C H 0.1787 0.1878 0.1214 0.066 Uiso 1 1 calc R
C47 C 0.0709(5) 0.3472(5) 0.1969(3) 0.0420(19) Uani 1 1 d .
H47A H 0.0533 0.3629 0.1632 0.063 Uiso 1 1 calc R
H47B H 0.1261 0.3662 0.2077 0.063 Uiso 1 1 calc R
H47C H 0.0376 0.3787 0.2157 0.063 Uiso 1 1 calc R
O49 O -0.0258(6) 0.1898(5) -0.0277(3) 0.077(3) Uani 1 1 d .
C60 C 0.1306(4) -0.1702(5) 0.1545(3) 0.0314(15) Uani 1 1 d .
C66 C 0.2010(5) -0.0541(8) 0.1064(3) 0.048(2) Uani 1 1 d .
H66A H 0.1763 -0.0825 0.0761 0.072 Uiso 1 1 calc R
H66B H 0.2526 -0.0825 0.1184 0.072 Uiso 1 1 calc R
H66C H 0.2080 0.0115 0.1016 0.072 Uiso 1 1 calc R
O2 O -0.1710(3) 0.4532(5) 0.0345(2) 0.0437(14) Uani 1 1 d .
O11 O -0.1621(5) 0.2640(6) 0.0299(4) 0.081(3) Uani 1 1 d .
Na1 Na -0.3450(3) 0.5837(3) -0.03014(13) 0.0562(10) Uani 1 1 d .
K1 K 0.19913(11) -0.02118(13) 0.35307(6) 0.0422(4) Uani 1 1 d .
O5 O -0.2734(4) 0.6684(5) -0.0779(2) 0.0575(18) Uani 1 1 d .
O9 O -0.2913(5) 0.4344(7) -0.0514(3) 0.086(3) Uani 1 1 d .
O12 O -0.1376(5) 0.5733(6) 0.1144(2) 0.069(2) Uani 1 1 d .
C9 C -0.1674(4) -0.2575(5) 0.2658(2) 0.0319(15) Uani 1 1 d .
H9A H -0.2136 -0.2520 0.2391 0.038 Uiso 1 1 calc R
H9B H -0.1769 -0.3105 0.2854 0.038 Uiso 1 1 calc R
O10 O 0.1224(5) 0.2165(7) 0.0236(3) 0.077(3) Uani 1 1 d .
C14 C 0.1671(5) -0.2417(6) 0.1273(3) 0.045(2) Uani 1 1 d .
H14A H 0.2246 -0.2425 0.1389 0.068 Uiso 1 1 calc R
H14B H 0.1551 -0.2270 0.0933 0.068 Uiso 1 1 calc R
H14C H 0.1453 -0.3021 0.1323 0.068 Uiso 1 1 calc R
C3 C -0.0262(4) -0.3225(5) 0.2698(3) 0.0315(15) Uani 1 1 d .
C5 C -0.0441(7) -0.4178(6) 0.2875(4) 0.053(2) Uani 1 1 d .
H5A H 0.0050 -0.4531 0.2956 0.079 Uiso 1 1 calc R
H5B H -0.0815 -0.4496 0.2625 0.079 Uiso 1 1 calc R
H5C H -0.0674 -0.4115 0.3158 0.079 Uiso 1 1 calc R
O13 O -0.4319(11) 0.4829(13) 0.0008(7) 0.168(7) Uiso 1 1 d .

loop_
_atom_site_aniso_label
_atom_site_aniso_U_11
_atom_site_aniso_U_22
_atom_site_aniso_U_33
_atom_site_aniso_U_23
_atom_site_aniso_U_13
_atom_site_aniso_U_12
Mo1 0.0269(3) 0.0323(3) 0.0189(3) -0.0034(2) -0.0012(2) 0.0033(2)
Mo2 0.0624(5) 0.0525(5) 0.0299(4) -0.0036(3) 0.0011(3) 0.0197(4)
Mo3 0.0338(4) 0.0626(5) 0.0364(4) -0.0110(3) 0.0042(3) 0.0136(3)
Mo4 0.0332(4) 0.0532(5) 0.0347(4) 0.0124(3) 0.0049(3) -0.0048(3)
O1 0.025(3) 0.044(3) 0.040(3) 0.004(2) -0.001(2) 0.000(2)
O3 0.028(3) 0.046(3) 0.040(3) -0.015(2) 0.003(2) -0.013(2)
O4 0.034(3) 0.051(3) 0.033(3) 0.010(2) 0.001(2) 0.007(2)
N5 0.021(3) 0.030(3) 0.031(3) 0.001(2) 0.003(2) -0.007(2)
O6 0.030(3) 0.055(4) 0.049(3) -0.010(3) 0.008(2) 0.000(3)
O7 0.033(3) 0.035(3) 0.026(2) 0.008(2) 0.000(2) 0.001(2)
O8 0.049(3) 0.042(3) 0.033(3) 0.010(2) 0.004(2) 0.008(3)
N10 0.025(3) 0.032(3) 0.026(3) -0.003(2) 0.000(2) -0.002(2)
C11 0.025(3) 0.037(4) 0.028(3) -0.003(3) 0.003(3) -0.006(3)
C12 0.027(3) 0.030(3) 0.027(3) 0.001(3) 0.001(3) -0.008(3)
C13 0.027(3) 0.029(3) 0.018(3) -0.004(2) 0.004(2) 0.002(3)
O14 0.047(3) 0.037(3) 0.026(2) 0.001(2) -0.005(2) 0.001(2)
N15 0.031(3) 0.028(3) 0.027(3) 0.003(2) 0.000(2) -0.003(2)
N16 0.027(3) 0.036(3) 0.027(3) -0.004(2) -0.002(2) -0.001(2)
N17 0.027(3) 0.035(3) 0.022(3) 0.003(2) 0.003(2) 0.001(2)
N18 0.032(3) 0.032(3) 0.030(3) 0.002(2) -0.001(2) 0.004(2)
C19 0.018(3) 0.043(4) 0.029(3) 0.004(3) 0.003(3) -0.002(3)
N20 0.029(3) 0.032(3) 0.027(3) -0.003(2) 0.005(2) -0.005(2)
N21 0.020(3) 0.039(3) 0.024(3) 0.001(2) -0.001(2) 0.003(2)
C22 0.036(4) 0.022(3) 0.036(4) 0.003(3) -0.001(3) -0.001(3)
N23 0.030(3) 0.028(3) 0.029(3) 0.001(2) -0.002(2) -0.003(2)
O24 0.052(4) 0.107(7) 0.050(4) 0.036(4) 0.016(3) 0.014(4)
N25 0.033(3) 0.036(3) 0.029(3) -0.004(2) -0.002(2) 0.001(3)
C26 0.028(3) 0.023(3) 0.029(3) 0.002(2) -0.001(3) -0.006(3)
C27 0.025(3) 0.032(3) 0.025(3) 0.004(3) 0.003(3) -0.010(3)
C29 0.024(3) 0.029(3) 0.024(3) 0.003(2) 0.002(2) -0.009(3)
O30 0.065(4) 0.054(4) 0.037(3) -0.015(3) 0.001(3) 0.014(3)
C32 0.025(3) 0.038(4) 0.030(3) -0.004(3) 0.004(3) 0.005(3)
O33 0.039(3) 0.044(3) 0.037(3) -0.006(2) 0.007(2) 0.006(2)
O34 0.039(3) 0.055(4) 0.028(3) -0.007(2) -0.002(2) -0.004(3)
O35 0.051(4) 0.098(6) 0.064(5) -0.010(4) 0.010(3) 0.036(4)
C36 0.033(4) 0.024(3) 0.028(3) 0.005(3) 0.002(3) 0.006(3)
O39 0.059(4) 0.042(3) 0.039(3) 0.001(3) 0.009(3) 0.007(3)
C40 0.037(4) 0.030(3) 0.025(3) -0.009(3) -0.004(3) -0.002(3)
C41 0.027(3) 0.052(4) 0.020(3) -0.004(3) 0.007(3) 0.004(3)
C45 0.039(4) 0.062(5) 0.030(4) 0.009(4) 0.006(3) -0.021(4)
C47 0.043(4) 0.023(3) 0.057(5) 0.008(3) 0.005(4) -0.011(3)
O49 0.124(8) 0.045(4) 0.056(4) -0.015(3) 0.001(5) 0.004(4)
C60 0.023(3) 0.041(4) 0.031(3) -0.013(3) 0.007(3) 0.003(3)
C66 0.038(4) 0.074(6) 0.039(4) -0.005(4) 0.022(4) 0.002(4)
O2 0.026(3) 0.069(4) 0.036(3) 0.009(3) 0.006(2) -0.003(3)
O11 0.057(5) 0.069(5) 0.112(7) 0.017(5) 0.002(5) -0.022(4)
Na1 0.060(2) 0.070(3) 0.0431(19) -0.0094(17) 0.0221(17) -0.018(2)
K1 0.0430(10) 0.0456(10) 0.0373(9) 0.0092(7) 0.0067(7) 0.0010(8)
O5 0.059(4) 0.069(4) 0.042(3) 0.006(3) 0.005(3) -0.020(4)
O9 0.077(6) 0.095(7) 0.069(5) 0.026(5) -0.027(5) -0.018(5)
O12 0.059(5) 0.109(7) 0.040(4) -0.009(4) 0.014(3) 0.018(4)
C9 0.028(3) 0.037(4) 0.030(3) 0.001(3) 0.003(3) -0.017(3)
O10 0.087(6) 0.096(6) 0.044(4) 0.000(4) 0.009(4) 0.049(5)
C14 0.039(4) 0.052(5) 0.046(5) -0.018(4) 0.012(4) 0.010(4)
C3 0.037(4) 0.018(3) 0.037(4) 0.006(3) 0.002(3) -0.003(3)
C5 0.069(6) 0.030(4) 0.053(5) 0.010(4) -0.001(5) -0.007(4)

loop_
_atom_type_symbol
_atom_type_description
_atom_type_scat_dispersion_real
_atom_type_scat_dispersion_imag
_atom_type_scat_source
C C 0.0033 0.0016 'International Tables Vol C Tables 4.2.6.8 and 6.1.1.4'
H H 0.0000 0.0000 'International Tables Vol C Tables 4.2.6.8 and 6.1.1.4'
N N 0.0061 0.0033 'International Tables Vol C Tables 4.2.6.8 and 6.1.1.4'
O O 0.0106 0.0060 'International Tables Vol C Tables 4.2.6.8 and 6.1.1.4'
Mo Mo -1.6832 0.6857 'International Tables Vol C Tables 4.2.6.8 and 6.1.1.4'
K K 0.2009 0.2494 'International Tables Vol C Tables 4.2.6.8 and 6.1.1.4'
Na Na 0.0362 0.0249 'International Tables Vol C Tables 4.2.6.8 and 6.1.1.4'

loop_
_geom_angle_atom_site_label_1
_geom_angle_atom_site_label_2
_geom_angle_atom_site_label_3
_geom_angle
_geom_angle_site_symmetry_1
_geom_angle_site_symmetry_3
O34 Mo1 O33 109.8(3) . .
O34 Mo1 O6 109.6(3) . .
O33 Mo1 O6 108.8(3) . .
O34 Mo1 O39 110.0(3) . .
O33 Mo1 O39 109.1(3) . .
O6 Mo1 O39 109.5(3) . .
O10 Mo2 O49 104.1(5) . .
O10 Mo2 O8 100.1(3) . .
O49 Mo2 O8 103.2(4) . .
O10 Mo2 O30 102.3(4) . .
O49 Mo2 O30 100.8(4) . .
O8 Mo2 O30 141.9(3) . .
O10 Mo2 O39 167.3(3) . 5_565
O49 Mo2 O39 88.1(3) . 5_565
O8 Mo2 O39 73.0(2) . 5_565
O30 Mo2 O39 78.6(3) . 5_565
O10 Mo2 Na1 41.1(3) . 3_545
O49 Mo2 Na1 71.4(3) . 3_545
O8 Mo2 Na1 131.20(18) . 3_545
O30 Mo2 Na1 84.6(2) . 3_545
O39 Mo2 Na1 150.51(15) 5_565 3_545
O12 Mo3 O35 104.6(4) . .
O12 Mo3 O30 98.5(4) . 5_565
O35 Mo3 O30 103.1(4) . 5_565
O12 Mo3 O2 104.5(4) . .
O35 Mo3 O2 95.9(4) . .
O30 Mo3 O2 145.3(3) 5_565 .
O12 Mo3 O6 91.8(3) . .
O35 Mo3 O6 162.5(3) . .
O30 Mo3 O6 80.1(3) 5_565 .
O2 Mo3 O6 73.6(2) . .
O12 Mo3 O33 165.9(3) . 5_565
O35 Mo3 O33 88.0(3) . 5_565
O30 Mo3 O33 72.0(2) 5_565 5_565
O2 Mo3 O33 80.1(2) . 5_565
O6 Mo3 O33 76.6(2) . 5_565
O11 Mo4 O24 105.3(5) . .
O11 Mo4 O2 100.9(4) . .
O24 Mo4 O2 100.0(3) . .
O11 Mo4 O8 101.3(4) . .
O24 Mo4 O8 100.3(3) . .
O2 Mo4 O8 144.6(2) . .
O11 Mo4 O6 163.9(4) . .
O24 Mo4 O6 90.3(4) . .
O2 Mo4 O6 71.7(2) . .
O8 Mo4 O6 79.5(2) . .
O11 Mo4 O39 90.4(4) . 5_565
O24 Mo4 O39 163.9(3) . 5_565
O2 Mo4 O39 79.9(2) . 5_565
O8 Mo4 O39 72.7(2) . 5_565
O6 Mo4 O39 74.4(2) . 5_565
C13 O1 Na1 140.3(5) . 7_455
C13 O1 K1 135.1(5) . 2
Na1 O1 K1 84.47(18) 7_455 2
C12 O3 K1 140.2(5) . 2
C22 O4 K1 138.8(5) . 2
C12 N5 C26 112.5(6) . .
C12 N5 C36 120.0(6) . .
C26 N5 C36 126.0(6) . .
Mo1 O6 Mo3 132.2(4) . .
Mo1 O6 Mo4 133.2(3) . .
Mo3 O6 Mo4 89.1(2) . .
C29 O7 K1 142.3(4) . .
Mo2 O8 Mo4 123.4(3) . .
C13 N10 C40 120.9(6) . .
C13 N10 C60 113.2(6) . .
C40 N10 C60 125.5(6) . .
N21 C11 N20 113.9(6) . .
O3 C12 N20 125.4(7) . .
O3 C12 N5 125.5(7) . .
N20 C12 N5 109.1(6) . .
O1 C13 N10 126.0(7) . .
O1 C13 N21 124.9(6) . .
N10 C13 N21 109.0(6) . .
C32 O14 K1 136.9(5) . .
C22 N15 C3 112.5(6) . 2
C22 N15 C40 120.3(6) . .
C3 N15 C40 125.8(6) 2 .
C32 N16 C19 120.3(6) . .
C32 N16 C41 112.6(6) . .
C19 N16 C41 126.6(6) . .
C29 N17 C19 120.6(6) . .
C29 N17 C27 112.5(6) . .
C19 N17 C27 126.7(6) . .
C22 N18 C3 113.6(6) . .
C22 N18 C9 119.8(6) . .
C3 N18 C9 126.6(6) . .
N16 C19 N17 113.7(6) . .
C12 N20 C11 122.2(6) . .
C12 N20 C27 112.8(6) . .
C11 N20 C27 124.9(6) . .
C13 N21 C11 121.3(6) . .
C13 N21 C41 112.1(6) . .
C11 N21 C41 126.5(6) . .
O4 C22 N18 125.9(8) . .
O4 C22 N15 125.8(7) . .
N18 C22 N15 108.3(6) . .
C29 N23 C36 120.8(6) . 2
C29 N23 C26 113.0(6) . .
C36 N23 C26 126.2(6) 2 .
C32 N25 C9 120.0(6) . 2
C32 N25 C60 113.7(6) . .
C9 N25 C60 125.9(6) 2 .
N5 C26 N23 111.7(6) . .
N5 C26 C47 112.6(6) . .
N23 C26 C47 110.4(6) . .
N5 C26 C27 103.0(5) . .
N23 C26 C27 101.8(5) . .
C47 C26 C27 116.8(6) . .
N17 C27 N20 112.7(6) . .
N17 C27 C45 110.5(6) . .
N20 C27 C45 112.1(6) . .
N17 C27 C26 103.3(5) . .
N20 C27 C26 102.3(5) . .
C45 C27 C26 115.5(6) . .
O7 C29 N23 125.3(7) . .
O7 C29 N17 125.4(7) . .
N23 C29 N17 109.2(6) . .
Mo2 O30 Mo3 128.1(3) . 5_565
O14 C32 N25 126.4(7) . .
O14 C32 N16 125.7(7) . .
N25 C32 N16 107.9(6) . .
Mo1 O33 Mo3 129.1(3) . 5_565
Mo1 O34 K1 133.4(3) . 4
Mo3 O35 Na1 136.0(5) . .
N23 C36 N5 114.4(5) 2 .
Mo1 O39 Mo4 132.0(3) . 5_565
Mo1 O39 Mo2 128.8(3) . 5_565
Mo4 O39 Mo2 86.62(19) 5_565 5_565
N10 C40 N15 113.3(5) . .
N21 C41 N16 112.0(6) . .
N21 C41 C66 111.3(6) . .
N16 C41 C66 110.9(7) . .
N21 C41 C60 103.1(6) . .
N16 C41 C60 102.5(6) . .
C66 C41 C60 116.5(7) . .
N25 C60 N10 112.5(6) . .
N25 C60 C14 111.4(7) . .
N10 C60 C14 112.4(6) . .
N25 C60 C41 102.9(6) . .
N10 C60 C41 102.3(6) . .
C14 C60 C41 114.8(7) . .
Mo3 O2 Mo4 121.1(3) . .
O5 Na1 O13 166.7(5) . .
O5 Na1 O35 80.1(3) . .
O13 Na1 O35 112.1(5) . .
O5 Na1 O1 79.6(2) . 7_455
O13 Na1 O1 88.3(5) . 7_455
O35 Na1 O1 159.5(3) . 7_455
O5 Na1 O9 92.9(3) . .
O13 Na1 O9 81.1(5) . .
O35 Na1 O9 95.3(3) . .
O1 Na1 O9 88.9(3) 7_455 .
O5 Na1 O10 98.8(3) . 3_455
O13 Na1 O10 90.7(5) . 3_455
O35 Na1 O10 69.3(3) . 3_455
O1 Na1 O10 110.9(3) 7_455 3_455
O9 Na1 O10 158.5(3) . 3_455
O5 Na1 Mo2 96.7(2) . 3_455
O13 Na1 Mo2 87.9(5) . 3_455
O35 Na1 Mo2 93.8(2) . 3_455
O1 Na1 Mo2 85.40(18) 7_455 3_455
O9 Na1 Mo2 167.7(3) . 3_455
O10 Na1 Mo2 25.57(18) 3_455 3_455
O5 Na1 K1 51.5(2) . 8_455
O13 Na1 K1 116.3(5) . 8_455
O35 Na1 K1 114.1(2) . 8_455
O1 Na1 K1 53.63(15) 7_455 8_455
O9 Na1 K1 53.6(2) . 8_455
O10 Na1 K1 145.8(3) 3_455 8_455
Mo2 Na1 K1 128.75(13) 3_455 8_455
O7 K1 O3 68.83(17) . 2
O7 K1 O14 67.99(16) . .
O3 K1 O14 127.43(17) 2 .
O7 K1 O5 171.5(2) . 8_556
O3 K1 O5 117.59(19) 2 8_556
O14 K1 O5 108.93(18) . 8_556
O7 K1 O34 86.63(17) . 4_545
O3 K1 O34 114.20(19) 2 4_545
O14 K1 O34 91.64(18) . 4_545
O5 K1 O34 85.6(2) 8_556 4_545
O7 K1 O4 123.28(17) . 2
O3 K1 O4 121.45(18) 2 2
O14 K1 O4 64.46(17) . 2
O5 K1 O4 59.26(18) 8_556 2
O34 K1 O4 123.00(18) 4_545 2
O7 K1 O1 124.67(17) . 2
O3 K1 O1 63.60(17) 2 2
O14 K1 O1 124.19(17) . 2
O5 K1 O1 63.73(18) 8_556 2
O34 K1 O1 137.90(16) 4_545 2
O4 K1 O1 66.28(16) 2 2
O7 K1 O9 107.2(2) . 8_556
O3 K1 O9 59.6(2) 2 8_556
O14 K1 O9 164.3(2) . 8_556
O5 K1 O9 73.6(2) 8_556 8_556
O34 K1 O9 73.0(2) 4_545 8_556
O4 K1 O9 126.4(3) 2 8_556
O1 K1 O9 71.2(2) 2 8_556
O7 K1 Na1 144.79(15) . 8_556
O3 K1 Na1 78.22(13) 2 8_556
O14 K1 Na1 146.55(14) . 8_556
O5 K1 Na1 39.89(15) 8_556 8_556
O34 K1 Na1 96.08(14) 4_545 8_556
O4 K1 Na1 84.29(14) 2 8_556
O1 K1 Na1 41.90(13) 2 8_556
O9 K1 Na1 42.1(2) 8_556 8_556
Na1 O5 K1 88.6(2) . 8_455
Na1 O9 K1 84.2(3) . 8_455
N25 C9 N18 114.7(6) 2 .
Mo2 O10 Na1 113.3(4) . 3_545
N18 C3 N15 112.3(6) . 2
N18 C3 C5 111.9(7) . .
N15 C3 C5 112.1(6) 2 .
N18 C3 C3 102.4(6) . 2
N15 C3 C3 102.8(6) 2 2
C5 C3 C3 114.8(5) . 2

loop_
_geom_bond_atom_site_label_1
_geom_bond_atom_site_label_2
_geom_bond_distance
_geom_bond_site_symmetry_2
Mo1 O34 1.725(5) .
Mo1 O33 1.763(6) .
Mo1 O6 1.787(6) .
Mo1 O39 1.788(6) .
Mo2 O10 1.712(8) .
Mo2 O49 1.723(8) .
Mo2 O8 1.877(6) .
Mo2 O30 1.890(7) .
Mo2 O39 2.438(6) 5_565
Mo2 Na1 3.644(5) 3_545
Mo3 O12 1.691(7) .
Mo3 O35 1.702(7) .
Mo3 O30 1.895(8) 5_565
Mo3 O2 1.910(7) .
Mo3 O6 2.335(6) .
Mo3 O33 2.475(6) 5_565
Mo4 O11 1.680(8) .
Mo4 O24 1.682(7) .
Mo4 O2 1.913(6) .
Mo4 O8 1.914(6) .
Mo4 O6 2.410(6) .
Mo4 O39 2.427(6) 5_565
O1 C13 1.237(8) .
O1 Na1 2.482(7) 7_455
O1 K1 2.992(6) 2
O3 C12 1.234(8) .
O3 K1 2.807(6) 2
O4 C22 1.225(9) .
O4 K1 2.917(6) 2
N5 C12 1.372(9) .
N5 C26 1.450(8) .
N5 C36 1.459(9) .
O7 C29 1.241(8) .
O7 K1 2.696(5) .
N10 C13 1.355(9) .
N10 C40 1.436(9) .
N10 C60 1.457(9) .
C11 N21 1.430(10) .
C11 N20 1.458(9) .
C12 N20 1.349(10) .
C13 N21 1.371(9) .
O14 C32 1.214(9) .
O14 K1 2.865(6) .
N15 C22 1.378(10) .
N15 C3 1.448(9) 2
N15 C40 1.450(9) .
N16 C32 1.383(10) .
N16 C19 1.433(10) .
N16 C41 1.470(9) .
N17 C29 1.364(9) .
N17 C19 1.451(9) .
N17 C27 1.452(9) .
N18 C22 1.366(10) .
N18 C3 1.441(9) .
N18 C9 1.466(10) .
N20 C27 1.471(8) .
N21 C41 1.459(9) .
N23 C29 1.353(9) .
N23 C36 1.434(9) 2
N23 C26 1.469(9) .
N25 C32 1.366(10) .
N25 C9 1.448(10) 2
N25 C60 1.454(9) .
C26 C47 1.531(9) .
C26 C27 1.577(10) .
C27 C45 1.535(9) .
O30 Mo3 1.895(8) 5_565
O33 Mo3 2.475(6) 5_565
O34 K1 2.902(6) 4
O35 Na1 2.476(9) .
C36 N23 1.434(9) 2
O39 Mo4 2.427(6) 5_565
O39 Mo2 2.438(6) 5_565
C41 C66 1.517(10) .
C41 C60 1.579(11) .
C60 C14 1.515(10) .
Na1 O5 2.372(8) .
Na1 O13 2.40(2) .
Na1 O1 2.482(7) 7_455
Na1 O9 2.494(12) .
Na1 O10 2.610(9) 3_455
Na1 Mo2 3.644(5) 3_455
Na1 K1 3.698(4) 8_455
K1 O3 2.807(6) 2
K1 O5 2.897(8) 8_556
K1 O34 2.902(6) 4_545
K1 O4 2.917(6) 2
K1 O1 2.992(6) 2
K1 O9 2.994(9) 8_556
K1 Na1 3.698(4) 8_556
O5 K1 2.897(8) 8_455
O9 K1 2.994(9) 8_455
C9 N25 1.448(10) 2
O10 Na1 2.610(9) 3_545
C3 N15 1.448(9) 2
C3 C5 1.536(10) .
C3 C3 1.590(15) 2
